data_7125761
loop_
_publ_author_name
'Kureja, Kunal'
'Zinke, Julian'
'Bruhn, Clemens'
'Siemeling, Ulrich'

_publ_section_title
;
 Imidazolium-benzimidazolates as convenient sources of
 donor-functionalised normal and abnormal N-heterocyclic carbenes.
;
_journal_issue 65
_journal_name_full 'Chemical communications (Cambridge, England)'
_journal_page_first 9705
_journal_page_last 9708
_journal_paper_doi 10.1039/c9cc05283f
_journal_volume 55
_journal_year 2019
_chemical_formula_moiety 'C38 H40 I2 N8 Ni2 Zn, C H2 Cl2'
_chemical_formula_sum 'C39 H42 Cl2 I2 N8 Ni2 Zn'
_chemical_formula_weight 1130.29
_space_group_crystal_system monoclinic
_space_group_IT_number 14
_space_group_name_Hall '-P 2ybc'
_space_group_name_H-M_alt 'P 1 21/c 1'
_atom_sites_solution_hydrogens geom
_audit_creation_method SHELXL-2017/1
_audit_update_record
;
2019-07-08 deposited with the CCDC.	2019-07-19 downloaded from the CCDC.
;
_cell_angle_alpha 90
_cell_angle_beta 101.001(4)
_cell_angle_gamma 90
_cell_formula_units_Z 4
_cell_length_a 13.0554(7)
_cell_length_b 13.5100(5)
_cell_length_c 23.7059(11)
_cell_measurement_reflns_used 22040
_cell_measurement_temperature 100(2)
_cell_measurement_theta_max 29.20
_cell_measurement_theta_min 1.74
_cell_volume 4104.4(3)
_computing_structure_refinement 'SHELXL-2017/1 (Sheldrick, 2017)'
_diffrn_ambient_temperature 100(2)
_diffrn_detector Pilatus200K
_diffrn_detector_area_resol_mean 5.81
_diffrn_detector_type 'DECTRIS PILATUS 200K'
_diffrn_measured_fraction_theta_full 0.993
_diffrn_measured_fraction_theta_max 0.985
_diffrn_measurement_details ' 345 frames, detector distance = 60 mm'
_diffrn_measurement_device 'Eulerian 4-circle diffractometer'
_diffrn_measurement_device_type 'STOE STADIVARI'
_diffrn_measurement_method 'rotation method, \w scans'
_diffrn_radiation_collimation '1.2 0.6 mm diameter'
_diffrn_radiation_monochromator 'Graded multilayer mirror'
_diffrn_radiation_polarisn_norm 0
_diffrn_radiation_probe x-ray
_diffrn_radiation_type 'Mo K\a'
_diffrn_radiation_wavelength 0.71073
_diffrn_reflns_av_R_equivalents 0.0503
_diffrn_reflns_av_unetI/netI 0.0714
_diffrn_reflns_Laue_measured_fraction_full 0.993
_diffrn_reflns_Laue_measured_fraction_max 0.985
_diffrn_reflns_limit_h_max 16
_diffrn_reflns_limit_h_min -11
_diffrn_reflns_limit_k_max 17
_diffrn_reflns_limit_k_min -17
_diffrn_reflns_limit_l_max 30
_diffrn_reflns_limit_l_min -29
_diffrn_reflns_number 18157
_diffrn_reflns_point_group_measured_fraction_full 0.993
_diffrn_reflns_point_group_measured_fraction_max 0.985
_diffrn_reflns_theta_full 25.242
_diffrn_reflns_theta_max 27.000
_diffrn_reflns_theta_min 2.128
_diffrn_source 'Mo Genix'
_diffrn_source_current 1.000
_diffrn_source_power 0.050
_diffrn_source_voltage 50
_exptl_absorpt_coefficient_mu 3.162
_exptl_absorpt_correction_T_max 0.9701
_exptl_absorpt_correction_T_min 0.6324
_exptl_absorpt_correction_type integration
_exptl_absorpt_process_details
;
STOE X-Red32, absorption correction by Gaussian integration, analogous to
P. Coppens, "The Evaluation of Absorption and Extinction in Single-Crystal
Structure Analysis", published in
F. R. Ahmed (Editor), "Crystallographic Computing",
Munksgaard, Copenhagen (1970), 255 - 270
;
_exptl_crystal_colour yellow
_exptl_crystal_density_diffrn 1.829
_exptl_crystal_description plate
_exptl_crystal_F_000 2232
_exptl_crystal_size_max 0.220
_exptl_crystal_size_mid 0.140
_exptl_crystal_size_min 0.010
_refine_diff_density_max 1.987
_refine_diff_density_min -0.958
_refine_diff_density_rms 0.165
_refine_ls_extinction_method none
_refine_ls_goodness_of_fit_ref 1.067
_refine_ls_hydrogen_treatment constr
_refine_ls_matrix_type full
_refine_ls_number_parameters 493
_refine_ls_number_reflns 8820
_refine_ls_number_restraints 0
_refine_ls_restrained_S_all 1.067
_refine_ls_R_factor_all 0.0997
_refine_ls_R_factor_gt 0.0603
_refine_ls_shift/su_max 0.001
_refine_ls_shift/su_mean 0.000
_refine_ls_structure_factor_coef Fsqd
_refine_ls_weighting_details 'w=1/[\s^2^(Fo^2^)+(0.0693P)^2^+22.7406P] where P=(Fo^2^+2Fc^2^)/3'
_refine_ls_weighting_scheme calc
_refine_ls_wR_factor_gt 0.1435
_refine_ls_wR_factor_ref 0.1656
_reflns_Friedel_coverage 0.000
_reflns_number_gt 5948
_reflns_number_total 8820
_reflns_threshold_expression 'I > 2\s(I)'
_cod_data_source_file c9cc05283f2.cif
_cod_data_source_block sv0662
_cod_original_sg_symbol_H-M 'P 21/c'
_cod_database_code 7125761
_shelx_shelxl_version_number 2017/1
_shelx_space_group_comment
;
The symmetry employed for this shelxl refinement is uniquely defined
by the following loop, which should always be used as a source of
symmetry information in preference to the above space-group names.
They are only intended as comments.
;
_shelx_estimated_absorpt_t_min 0.543
_shelx_estimated_absorpt_t_max 0.969

loop_
_space_group_symop_operation_xyz
'x, y, z'
'-x, y+1/2, -z+1/2'
'-x, -y, -z'
'x, -y-1/2, z-1/2'

loop_
_atom_site_label
_atom_site_type_symbol
_atom_site_fract_x
_atom_site_fract_y
_atom_site_fract_z
_atom_site_U_iso_or_equiv
_atom_site_adp_type
_atom_site_occupancy
_atom_site_site_symmetry_order
_atom_site_calc_flag
_atom_site_refinement_flags_posn
_atom_site_refinement_flags_adp
C1 C 0.2868(6) 0.0590(6) 0.3288(3) 0.0289(17) Uani 1 1 d . .
C2 C 0.3609(7) -0.0674(6) 0.3849(3) 0.0306(18) Uani 1 1 d . .
H2A H 0.367770 -0.128260 0.405408 0.037 Uiso 1 1 calc R U
C3 C 0.4372(7) -0.0018(5) 0.3838(3) 0.0296(18) Uani 1 1 d . .
H3A H 0.508080 -0.007264 0.402613 0.036 Uiso 1 1 calc R U
C4 C 0.4350(6) 0.1609(5) 0.3299(3) 0.0249(16) Uani 1 1 d . .
C5 C 0.5274(6) 0.2781(5) 0.3082(3) 0.0258(16) Uani 1 1 d . .
C6 C 0.6050(7) 0.3445(6) 0.2995(3) 0.0307(18) Uani 1 1 d . .
H6A H 0.676149 0.333721 0.316356 0.037 Uiso 1 1 calc R U
C7 C 0.5746(7) 0.4259(6) 0.2656(3) 0.0332(19) Uani 1 1 d . .
H7A H 0.626095 0.472208 0.259453 0.040 Uiso 1 1 calc R U
C8 C 0.4723(7) 0.4426(6) 0.2403(3) 0.0324(18) Uani 1 1 d . .
H8A H 0.454861 0.500268 0.217535 0.039 Uiso 1 1 calc R U
C9 C 0.3936(6) 0.3765(6) 0.2473(3) 0.0301(18) Uani 1 1 d . .
H9A H 0.323061 0.387443 0.229314 0.036 Uiso 1 1 calc R U
C10 C 0.4223(6) 0.2948(5) 0.2815(3) 0.0262(16) Uani 1 1 d . .
C11 C 0.1676(7) -0.0864(6) 0.3392(4) 0.0335(19) Uani 1 1 d . .
C12 C 0.1849(8) -0.1913(6) 0.3658(4) 0.045(2) Uani 1 1 d . .
H12A H 0.242082 -0.223909 0.351545 0.054 Uiso 1 1 calc R U
H12B H 0.120960 -0.230321 0.354830 0.054 Uiso 1 1 calc R U
H12C H 0.202769 -0.185993 0.407735 0.054 Uiso 1 1 calc R U
C13 C 0.1366(8) -0.0998(7) 0.2742(4) 0.042(2) Uani 1 1 d . .
H13A H 0.067202 -0.130169 0.264860 0.051 Uiso 1 1 calc R U
H13B H 0.187436 -0.142787 0.260741 0.051 Uiso 1 1 calc R U
H13C H 0.135157 -0.035212 0.255294 0.051 Uiso 1 1 calc R U
C14 C 0.0885(7) -0.0322(6) 0.3665(4) 0.038(2) Uani 1 1 d . .
H14C H 0.086407 0.037609 0.355097 0.045 Uiso 1 1 calc R U
H14B H 0.108203 -0.037090 0.408439 0.045 Uiso 1 1 calc R U
H14A H 0.019466 -0.061886 0.353766 0.045 Uiso 1 1 calc R U
C15 C 0.5789(7) 0.3392(6) 0.5444(3) 0.0309(18) Uani 1 1 d . .
C16 C 0.4619(7) 0.2146(6) 0.5222(4) 0.0342(19) Uani 1 1 d . .
H16A H 0.403991 0.172481 0.523168 0.041 Uiso 1 1 calc R U
C17 C 0.5268(7) 0.2099(5) 0.4845(3) 0.0287(17) Uani 1 1 d . .
H17A H 0.523706 0.163700 0.453984 0.034 Uiso 1 1 calc R U
C18 C 0.6803(6) 0.3184(5) 0.4731(3) 0.0282(17) Uani 1 1 d . .
C19 C 0.7946(7) 0.3463(6) 0.4229(3) 0.0325(18) Uani 1 1 d . .
C20 C 0.8615(7) 0.3499(6) 0.3831(3) 0.0338(19) Uani 1 1 d . .
H20A H 0.861160 0.298351 0.355805 0.041 Uiso 1 1 calc R U
C21 C 0.9271(7) 0.4289(7) 0.3843(3) 0.038(2) Uani 1 1 d . .
H21A H 0.973053 0.431658 0.357676 0.045 Uiso 1 1 calc R U
C22 C 0.9282(7) 0.5066(6) 0.4242(4) 0.037(2) Uani 1 1 d . .
H22A H 0.973012 0.561722 0.423120 0.044 Uiso 1 1 calc R U
C23 C 0.8654(7) 0.5038(6) 0.4645(4) 0.037(2) Uani 1 1 d . .
H23A H 0.867253 0.555238 0.491993 0.044 Uiso 1 1 calc R U
C24 C 0.7990(7) 0.4230(6) 0.4638(3) 0.0287(17) Uani 1 1 d . .
C25 C 0.4424(7) 0.3225(6) 0.6089(3) 0.035(2) Uani 1 1 d . .
C26 C 0.5208(7) 0.3040(6) 0.6654(3) 0.038(2) Uani 1 1 d . .
H26A H 0.497217 0.338519 0.697000 0.046 Uiso 1 1 calc R U
H26B H 0.589661 0.328938 0.661660 0.046 Uiso 1 1 calc R U
H26C H 0.525280 0.232834 0.673501 0.046 Uiso 1 1 calc R U
C27 C 0.4054(8) 0.4285(7) 0.5994(4) 0.043(2) Uani 1 1 d . .
H27A H 0.464425 0.470867 0.595243 0.051 Uiso 1 1 calc R U
H27B H 0.376273 0.450739 0.632397 0.051 Uiso 1 1 calc R U
H27C H 0.351624 0.432411 0.564457 0.051 Uiso 1 1 calc R U
C28 C 0.3464(7) 0.2582(7) 0.6085(4) 0.043(2) Uani 1 1 d . .
H28C H 0.298379 0.265534 0.571522 0.052 Uiso 1 1 calc R U
H28B H 0.311441 0.278885 0.639600 0.052 Uiso 1 1 calc R U
H28A H 0.367708 0.188753 0.613992 0.052 Uiso 1 1 calc R U
C29 C 0.1029(7) 0.1664(7) 0.2078(4) 0.039(2) Uani 1 1 d . .
H29A H 0.096849 0.123442 0.175589 0.047 Uiso 1 1 calc R U
C30 C 0.0649(7) 0.1482(8) 0.2581(4) 0.047(2) Uani 1 1 d . .
H30A H 0.033502 0.088124 0.266983 0.056 Uiso 1 1 calc R U
C31 C 0.0807(7) 0.2349(7) 0.2947(4) 0.041(2) Uani 1 1 d . .
H31A H 0.056810 0.244845 0.329740 0.049 Uiso 1 1 calc R U
C32 C 0.1387(7) 0.3013(6) 0.2677(4) 0.037(2) Uani 1 1 d . .
H32A H 0.165249 0.363546 0.282444 0.044 Uiso 1 1 calc R U
C33 C 0.1509(7) 0.2581(6) 0.2133(4) 0.037(2) Uani 1 1 d . .
H33A H 0.185987 0.287856 0.186035 0.044 Uiso 1 1 calc R U
C34 C 0.6596(8) 0.5120(6) 0.6391(4) 0.043(2) Uani 1 1 d . .
H34A H 0.614565 0.483525 0.661737 0.051 Uiso 1 1 calc R U
C35 C 0.6297(8) 0.5858(6) 0.5956(4) 0.041(2) Uani 1 1 d . .
H35A H 0.564224 0.618488 0.586192 0.050 Uiso 1 1 calc R U
C36 C 0.7151(8) 0.5999(6) 0.5701(4) 0.042(2) Uani 1 1 d . .
H36A H 0.717555 0.643729 0.539048 0.051 Uiso 1 1 calc R U
C37 C 0.7998(8) 0.5383(7) 0.5977(4) 0.041(2) Uani 1 1 d . .
H37A H 0.866195 0.532672 0.587157 0.049 Uiso 1 1 calc R U
C38 C 0.7669(9) 0.4877(7) 0.6431(4) 0.047(2) Uani 1 1 d . .
H38A H 0.808001 0.445926 0.670771 0.056 Uiso 1 1 calc R U
C39 C 0.0253(9) 0.1587(7) 0.4839(5) 0.056(3) Uani 1 1 d . .
H39A H -0.039707 0.151537 0.454936 0.067 Uiso 1 1 calc R U
H39B H 0.048012 0.091808 0.498148 0.067 Uiso 1 1 calc R U
N4 N 0.7175(5) 0.2799(5) 0.4293(3) 0.0285(14) Uani 1 1 d . .
N5 N 0.7243(6) 0.4017(5) 0.4966(3) 0.0314(15) Uani 1 1 d . .
N8 N 0.3649(5) 0.2153(4) 0.2959(3) 0.0252(14) Uani 1 1 d . .
N9 N 0.3923(5) 0.0753(5) 0.3496(3) 0.0288(15) Uani 1 1 d . .
N10 N 0.4954(6) 0.2929(5) 0.5595(3) 0.0353(16) Uani 1 1 d . .
N11 N 0.5333(5) 0.1900(4) 0.3402(3) 0.0251(14) Uani 1 1 d . .
N13 N 0.2695(5) -0.0313(5) 0.3511(3) 0.0266(14) Uani 1 1 d . .
N25 N 0.5992(5) 0.2854(5) 0.4987(3) 0.0294(15) Uani 1 1 d . .
Ni1 Ni 0.22556(8) 0.16828(8) 0.28342(4) 0.0290(2) Uani 1 1 d . .
Ni2 Ni 0.67414(9) 0.44718(8) 0.56186(4) 0.0320(3) Uani 1 1 d . .
Zn1 Zn 0.68136(7) 0.15228(7) 0.38357(4) 0.0276(2) Uani 1 1 d . .
I1 I 0.78625(5) 0.10626(4) 0.30511(2) 0.03855(17) Uani 1 1 d . .
I2 I 0.72413(5) 0.01912(4) 0.46377(2) 0.03683(16) Uani 1 1 d . .
Cl1 Cl 0.0003(4) 0.2300(2) 0.54088(18) 0.1049(15) Uani 1 1 d . .
Cl2 Cl 0.1214(2) 0.2117(2) 0.45183(11) 0.0546(6) Uani 1 1 d . .

loop_
_atom_site_aniso_label
_atom_site_aniso_U_11
_atom_site_aniso_U_22
_atom_site_aniso_U_33
_atom_site_aniso_U_23
_atom_site_aniso_U_13
_atom_site_aniso_U_12
C1 0.035(5) 0.031(4) 0.021(4) -0.007(3) 0.009(3) -0.004(4)
C2 0.036(5) 0.027(4) 0.030(4) 0.005(3) 0.006(4) 0.002(4)
C3 0.042(5) 0.025(4) 0.020(4) 0.001(3) 0.001(3) 0.006(3)
C4 0.034(5) 0.027(4) 0.016(3) 0.003(3) 0.011(3) 0.004(3)
C5 0.033(4) 0.026(4) 0.021(3) -0.002(3) 0.010(3) 0.000(3)
C6 0.038(5) 0.035(4) 0.020(4) 0.000(3) 0.008(3) 0.001(4)
C7 0.046(5) 0.037(4) 0.018(4) 0.000(3) 0.011(4) 0.000(4)
C8 0.044(5) 0.027(4) 0.028(4) 0.001(3) 0.013(4) 0.001(4)
C9 0.029(4) 0.033(4) 0.028(4) -0.001(3) 0.005(3) 0.001(3)
C10 0.035(5) 0.021(4) 0.024(4) -0.003(3) 0.009(3) 0.002(3)
C11 0.029(5) 0.036(4) 0.035(4) 0.001(4) 0.006(4) -0.003(4)
C12 0.051(6) 0.034(5) 0.052(6) 0.002(4) 0.015(5) -0.005(4)
C13 0.042(6) 0.049(5) 0.034(5) -0.005(4) 0.002(4) -0.010(4)
C14 0.040(5) 0.037(5) 0.039(5) 0.001(4) 0.013(4) 0.005(4)
C15 0.042(5) 0.030(4) 0.023(4) 0.000(3) 0.012(3) 0.005(4)
C16 0.041(5) 0.027(4) 0.039(5) -0.003(4) 0.017(4) -0.003(4)
C17 0.043(5) 0.022(4) 0.022(4) -0.006(3) 0.008(3) -0.004(3)
C18 0.038(5) 0.022(4) 0.023(4) -0.003(3) 0.004(3) -0.004(3)
C19 0.037(5) 0.035(4) 0.025(4) 0.000(3) 0.006(3) -0.002(4)
C20 0.041(5) 0.034(4) 0.026(4) -0.008(3) 0.005(4) -0.006(4)
C21 0.040(5) 0.049(5) 0.024(4) -0.005(4) 0.007(4) 0.002(4)
C22 0.041(5) 0.039(5) 0.031(4) 0.000(4) 0.008(4) -0.010(4)
C23 0.043(5) 0.039(5) 0.027(4) -0.002(4) 0.003(4) 0.002(4)
C24 0.038(5) 0.027(4) 0.020(4) -0.005(3) 0.001(3) -0.002(3)
C25 0.055(6) 0.031(4) 0.022(4) -0.003(3) 0.013(4) 0.003(4)
C26 0.054(6) 0.033(5) 0.031(4) 0.004(4) 0.016(4) -0.003(4)
C27 0.055(6) 0.045(5) 0.034(5) 0.001(4) 0.020(4) 0.010(5)
C28 0.049(6) 0.052(6) 0.035(5) 0.001(4) 0.024(4) -0.002(5)
C29 0.038(5) 0.045(5) 0.031(4) -0.004(4) 0.002(4) 0.001(4)
C30 0.035(5) 0.057(6) 0.049(6) 0.029(5) 0.007(4) -0.002(4)
C31 0.034(5) 0.057(6) 0.034(4) 0.010(4) 0.010(4) 0.013(4)
C32 0.043(5) 0.031(4) 0.038(5) -0.003(4) 0.007(4) 0.005(4)
C33 0.039(5) 0.040(5) 0.029(4) 0.009(4) 0.000(4) 0.004(4)
C34 0.069(7) 0.037(5) 0.030(4) -0.005(4) 0.028(5) -0.014(5)
C35 0.052(6) 0.028(4) 0.047(5) -0.009(4) 0.019(5) 0.002(4)
C36 0.066(7) 0.032(5) 0.030(4) -0.006(4) 0.014(4) -0.014(4)
C37 0.044(6) 0.048(5) 0.032(4) -0.012(4) 0.011(4) -0.009(4)
C38 0.073(8) 0.039(5) 0.028(4) -0.008(4) 0.007(5) -0.006(5)
C39 0.064(7) 0.038(5) 0.071(7) -0.013(5) 0.024(6) -0.004(5)
N4 0.035(4) 0.032(3) 0.019(3) -0.005(3) 0.008(3) -0.003(3)
N5 0.038(4) 0.035(4) 0.021(3) -0.001(3) 0.007(3) -0.003(3)
N8 0.031(4) 0.025(3) 0.020(3) 0.004(3) 0.006(3) -0.001(3)
N9 0.040(4) 0.023(3) 0.023(3) 0.001(3) 0.006(3) -0.002(3)
N10 0.040(4) 0.038(4) 0.030(4) -0.003(3) 0.011(3) 0.003(3)
N11 0.036(4) 0.021(3) 0.018(3) 0.000(2) 0.005(3) 0.000(3)
N13 0.026(4) 0.029(3) 0.025(3) -0.002(3) 0.007(3) -0.003(3)
N25 0.038(4) 0.029(3) 0.022(3) -0.001(3) 0.009(3) -0.005(3)
Ni1 0.0320(6) 0.0307(5) 0.0246(5) 0.0013(4) 0.0059(4) 0.0006(4)
Ni2 0.0452(7) 0.0295(5) 0.0235(5) -0.0025(4) 0.0119(5) -0.0029(5)
Zn1 0.0336(5) 0.0274(5) 0.0223(4) -0.0019(4) 0.0065(4) 0.0002(4)
I1 0.0425(4) 0.0393(3) 0.0379(3) -0.0116(2) 0.0179(3) -0.0042(3)
I2 0.0420(3) 0.0329(3) 0.0342(3) 0.0058(2) 0.0037(2) 0.0000(2)
Cl1 0.178(4) 0.0550(19) 0.111(3) -0.0061(19) 0.101(3) -0.009(2)
Cl2 0.0677(18) 0.0556(15) 0.0432(13) 0.0057(11) 0.0175(12) -0.0047(13)

loop_
_atom_type_symbol
_atom_type_description
_atom_type_scat_dispersion_real
_atom_type_scat_dispersion_imag
_atom_type_scat_source
C C 0.0033 0.0016 'International Tables Vol C Tables 4.2.6.8 and 6.1.1.4'
H H 0.0000 0.0000 'International Tables Vol C Tables 4.2.6.8 and 6.1.1.4'
N N 0.0061 0.0033 'International Tables Vol C Tables 4.2.6.8 and 6.1.1.4'
Ni Ni 0.3393 1.1124 'International Tables Vol C Tables 4.2.6.8 and 6.1.1.4'
Zn Zn 0.2839 1.4301 'International Tables Vol C Tables 4.2.6.8 and 6.1.1.4'
I I -0.4742 1.8119 'International Tables Vol C Tables 4.2.6.8 and 6.1.1.4'
Cl Cl 0.1484 0.1585 'International Tables Vol C Tables 4.2.6.8 and 6.1.1.4'

loop_
_geom_angle_atom_site_label_1
_geom_angle_atom_site_label_2
_geom_angle_atom_site_label_3
_geom_angle
N13 C1 N9 103.4(7)
N13 C1 Ni1 145.7(6)
N9 C1 Ni1 110.9(5)
C3 C2 N13 108.4(7)
C3 C2 H2A 125.8
N13 C2 H2A 125.8
C2 C3 N9 106.1(7)
C2 C3 H3A 127.0
N9 C3 H3A 127.0
N8 C4 N11 118.9(7)
N8 C4 N9 112.9(7)
N11 C4 N9 128.2(7)
C6 C5 N11 131.0(7)
C6 C5 C10 119.9(7)
N11 C5 C10 109.0(7)
C7 C6 C5 117.6(8)
C7 C6 H6A 121.2
C5 C6 H6A 121.2
C8 C7 C6 122.3(8)
C8 C7 H7A 118.8
C6 C7 H7A 118.8
C7 C8 C9 121.3(8)
C7 C8 H8A 119.4
C9 C8 H8A 119.4
C10 C9 C8 117.4(8)
C10 C9 H9A 121.3
C8 C9 H9A 121.3
C9 C10 N8 131.7(7)
C9 C10 C5 121.5(7)
N8 C10 C5 106.7(6)
N13 C11 C14 109.5(7)
N13 C11 C13 107.6(7)
C14 C11 C13 114.8(7)
N13 C11 C12 108.7(7)
C14 C11 C12 109.2(7)
C13 C11 C12 106.9(7)
C11 C12 H12A 109.5
C11 C12 H12B 109.5
H12A C12 H12B 109.5
C11 C12 H12C 109.5
H12A C12 H12C 109.5
H12B C12 H12C 109.5
C11 C13 H13A 109.5
C11 C13 H13B 109.5
H13A C13 H13B 109.5
C11 C13 H13C 109.5
H13A C13 H13C 109.5
H13B C13 H13C 109.5
C11 C14 H14C 109.5
C11 C14 H14B 109.5
H14C C14 H14B 109.5
C11 C14 H14A 109.5
H14C C14 H14A 109.5
H14B C14 H14A 109.5
N10 C15 N25 104.4(7)
N10 C15 Ni2 144.4(6)
N25 C15 Ni2 111.2(6)
C17 C16 N10 107.2(7)
C17 C16 H16A 126.4
N10 C16 H16A 126.4
C16 C17 N25 106.8(7)
C16 C17 H17A 126.6
N25 C17 H17A 126.6
N4 C18 N5 117.5(7)
N4 C18 N25 129.5(7)
N5 C18 N25 112.9(7)
N4 C19 C20 131.2(8)
N4 C19 C24 109.7(7)
C20 C19 C24 119.1(8)
C21 C20 C19 118.8(8)
C21 C20 H20A 120.6
C19 C20 H20A 120.6
C20 C21 C22 121.4(8)
C20 C21 H21A 119.3
C22 C21 H21A 119.3
C23 C22 C21 121.0(8)
C23 C22 H22A 119.5
C21 C22 H22A 119.5
C22 C23 C24 117.8(8)
C22 C23 H23A 121.1
C24 C23 H23A 121.1
N5 C24 C23 131.2(7)
N5 C24 C19 106.9(7)
C23 C24 C19 121.8(8)
C27 C25 C28 107.5(8)
C27 C25 N10 108.3(7)
C28 C25 N10 109.8(7)
C27 C25 C26 114.9(7)
C28 C25 C26 108.8(7)
N10 C25 C26 107.6(7)
C25 C26 H26A 109.5
C25 C26 H26B 109.5
H26A C26 H26B 109.5
C25 C26 H26C 109.5
H26A C26 H26C 109.5
H26B C26 H26C 109.5
C25 C27 H27A 109.5
C25 C27 H27B 109.5
H27A C27 H27B 109.5
C25 C27 H27C 109.5
H27A C27 H27C 109.5
H27B C27 H27C 109.5
C25 C28 H28C 109.5
C25 C28 H28B 109.5
H28C C28 H28B 109.5
C25 C28 H28A 109.5
H28C C28 H28A 109.5
H28B C28 H28A 109.5
C33 C29 C30 107.8(8)
C33 C29 Ni1 70.2(5)
C30 C29 Ni1 67.8(5)
C33 C29 H29A 126.1
C30 C29 H29A 126.1
Ni1 C29 H29A 127.4
C29 C30 C31 109.6(8)
C29 C30 Ni1 73.8(5)
C31 C30 Ni1 72.7(5)
C29 C30 H30A 125.2
C31 C30 H30A 125.2
Ni1 C30 H30A 120.0
C32 C31 C30 105.7(8)
C32 C31 Ni1 69.4(5)
C30 C31 Ni1 67.4(5)
C32 C31 H31A 127.1
C30 C31 H31A 127.1
Ni1 C31 H31A 127.5
C31 C32 C33 108.0(8)
C31 C32 Ni1 72.3(5)
C33 C32 Ni1 70.7(5)
C31 C32 H32A 126.0
C33 C32 H32A 126.0
Ni1 C32 H32A 122.7
C29 C33 C32 108.6(8)
C29 C33 Ni1 72.3(5)
C32 C33 Ni1 69.4(5)
C29 C33 H33A 125.7
C32 C33 H33A 125.7
Ni1 C33 H33A 124.2
C38 C34 C35 109.7(8)
C38 C34 Ni2 73.0(5)
C35 C34 Ni2 73.6(5)
C38 C34 H34A 125.1
C35 C34 H34A 125.1
Ni2 C34 H34A 120.0
C36 C35 C34 106.2(9)
C36 C35 Ni2 70.2(5)
C34 C35 Ni2 66.9(5)
C36 C35 H35A 126.9
C34 C35 H35A 126.9
Ni2 C35 H35A 127.6
C35 C36 C37 109.7(8)
C35 C36 Ni2 72.4(5)
C37 C36 Ni2 68.8(5)
C35 C36 H36A 125.2
C37 C36 H36A 125.2
Ni2 C36 H36A 125.2
C38 C37 C36 107.9(9)
C38 C37 Ni2 72.3(5)
C36 C37 Ni2 71.4(5)
C38 C37 H37A 126.0
C36 C37 H37A 126.0
Ni2 C37 H37A 122.0
C37 C38 C34 106.0(9)
C37 C38 Ni2 68.9(5)
C34 C38 Ni2 67.5(5)
C37 C38 H38A 127.0
C34 C38 H38A 127.0
Ni2 C38 H38A 128.1
Cl1 C39 Cl2 111.7(6)
Cl1 C39 H39A 109.3
Cl2 C39 H39A 109.3
Cl1 C39 H39B 109.3
Cl2 C39 H39B 109.3
H39A C39 H39B 107.9
C18 N4 C19 102.4(6)
C18 N4 Zn1 131.4(5)
C19 N4 Zn1 126.1(5)
C18 N5 C24 103.5(6)
C18 N5 Ni2 115.2(5)
C24 N5 Ni2 141.2(5)
C4 N8 C10 103.7(6)
C4 N8 Ni1 116.2(5)
C10 N8 Ni1 140.0(5)
C3 N9 C1 111.7(7)
C3 N9 C4 131.8(7)
C1 N9 C4 116.3(6)
C15 N10 C16 110.6(7)
C15 N10 C25 125.8(7)
C16 N10 C25 123.6(7)
C4 N11 C5 101.6(6)
C4 N11 Zn1 143.1(5)
C5 N11 Zn1 115.2(5)
C1 N13 C2 110.4(7)
C1 N13 C11 125.2(7)
C2 N13 C11 124.4(6)
C15 N25 C17 110.9(7)
C15 N25 C18 116.9(6)
C17 N25 C18 132.0(6)
N8 Ni1 C1 83.4(3)
N8 Ni1 C30 166.1(3)
C1 Ni1 C30 110.5(4)
N8 Ni1 C32 102.1(3)
C1 Ni1 C32 155.0(3)
C30 Ni1 C32 65.5(4)
N8 Ni1 C33 102.3(3)
C1 Ni1 C33 163.1(3)
C30 Ni1 C33 64.3(3)
C32 Ni1 C33 39.9(3)
N8 Ni1 C31 132.7(3)
C1 Ni1 C31 122.4(3)
C30 Ni1 C31 39.9(4)
C32 Ni1 C31 38.3(3)
C33 Ni1 C31 65.1(3)
N8 Ni1 C29 132.1(3)
C1 Ni1 C29 128.4(3)
C30 Ni1 C29 38.4(3)
C32 Ni1 C29 65.0(3)
C33 Ni1 C29 37.5(3)
C31 Ni1 C29 65.2(3)
N5 Ni2 C15 83.5(3)
N5 Ni2 C34 164.6(4)
C15 Ni2 C34 110.4(4)
N5 Ni2 C37 99.0(3)
C15 Ni2 C37 164.3(4)
C34 Ni2 C37 65.8(4)
N5 Ni2 C36 105.6(3)
C15 Ni2 C36 154.3(4)
C34 Ni2 C36 64.7(3)
C37 Ni2 C36 39.8(4)
N5 Ni2 C38 126.4(4)
C15 Ni2 C38 128.6(4)
C34 Ni2 C38 39.5(4)
C37 Ni2 C38 38.8(3)
C36 Ni2 C38 65.2(4)
N5 Ni2 C35 138.0(3)
C15 Ni2 C35 122.2(4)
C34 Ni2 C35 39.6(4)
C37 Ni2 C35 65.5(4)
C36 Ni2 C35 37.5(4)
C38 Ni2 C35 65.9(4)
N4 Zn1 N11 98.9(3)
N4 Zn1 I1 118.96(19)
N11 Zn1 I1 105.88(17)
N4 Zn1 I2 101.53(18)
N11 Zn1 I2 125.68(18)
I1 Zn1 I2 106.87(4)

loop_
_geom_bond_atom_site_label_1
_geom_bond_atom_site_label_2
_geom_bond_distance
C1 N13 1.364(10)
C1 N9 1.389(10)
C1 Ni1 1.911(8)
C2 C3 1.339(12)
C2 N13 1.393(10)
C2 H2A 0.9500
C3 N9 1.380(9)
C3 H3A 0.9500
C4 N8 1.320(9)
C4 N11 1.320(10)
C4 N9 1.402(10)
C5 C6 1.398(11)
C5 N11 1.404(9)
C5 C10 1.415(11)
C6 C7 1.376(11)
C6 H6A 0.9500
C7 C8 1.374(12)
C7 H7A 0.9500
C8 C9 1.395(11)
C8 H8A 0.9500
C9 C10 1.378(11)
C9 H9A 0.9500
C10 N8 1.390(10)
C11 N13 1.503(10)
C11 C14 1.509(12)
C11 C13 1.528(11)
C11 C12 1.550(12)
C12 H12A 0.9800
C12 H12B 0.9800
C12 H12C 0.9800
C13 H13A 0.9800
C13 H13B 0.9800
C13 H13C 0.9800
C14 H14C 0.9800
C14 H14B 0.9800
C14 H14A 0.9800
C15 N10 1.363(11)
C15 N25 1.370(10)
C15 Ni2 1.910(9)
C16 C17 1.345(11)
C16 N10 1.394(10)
C16 H16A 0.9500
C17 N25 1.388(10)
C17 H17A 0.9500
C18 N4 1.331(10)
C18 N5 1.336(10)
C18 N25 1.391(10)
C19 N4 1.378(10)
C19 C20 1.405(12)
C19 C24 1.413(11)
C20 C21 1.366(12)
C20 H20A 0.9500
C21 C22 1.411(12)
C21 H21A 0.9500
C22 C23 1.374(12)
C22 H22A 0.9500
C23 C24 1.392(12)
C23 H23A 0.9500
C24 N5 1.388(10)
C25 C27 1.514(12)
C25 C28 1.523(13)
C25 N10 1.523(10)
C25 C26 1.544(12)
C26 H26A 0.9800
C26 H26B 0.9800
C26 H26C 0.9800
C27 H27A 0.9800
C27 H27B 0.9800
C27 H27C 0.9800
C28 H28C 0.9800
C28 H28B 0.9800
C28 H28A 0.9800
C29 C33 1.384(12)
C29 C30 1.399(13)
C29 Ni1 2.164(9)
C29 H29A 0.9500
C30 C31 1.450(14)
C30 Ni1 2.087(9)
C30 H30A 0.9500
C31 C32 1.405(13)
C31 Ni1 2.157(9)
C31 H31A 0.9500
C32 C33 1.452(12)
C32 Ni1 2.120(8)
C32 H32A 0.9500
C33 Ni1 2.137(8)
C33 H33A 0.9500
C34 C38 1.425(14)
C34 C35 1.434(13)
C34 Ni2 2.070(8)
C34 H34A 0.9500
C35 C36 1.378(13)
C35 Ni2 2.159(8)
C35 H35A 0.9500
C36 C37 1.438(14)
C36 Ni2 2.131(8)
C36 H36A 0.9500
C37 C38 1.409(13)
C37 Ni2 2.097(9)
C37 H37A 0.9500
C38 Ni2 2.141(9)
C38 H38A 0.9500
C39 Cl1 1.739(11)
C39 Cl2 1.741(11)
C39 H39A 0.9900
C39 H39B 0.9900
N4 Zn1 2.044(6)
N5 Ni2 1.894(7)
N8 Ni1 1.896(7)
N11 Zn1 2.073(6)
Zn1 I1 2.5871(11)
Zn1 I2 2.5997(10)
